data_1515038
loop_
_publ_author_name
'Evans, Nicholas H.'
'Rahman, Habibur'
'Leontiev, Alexandre V.'
'Greenham, Neil D.'
'Orlowski, Grzegorz A.'
'Zeng, Qiang'
'Jacobs, Robert M. J.'
'Serpell, Christopher J.'
'Kilah, Nathan L.'
'Davis, Jason J.'
'Beer, Paul D.'

_publ_section_title
;
 Solution and surface-confined chloride anion templated redox-active
 ferrocene catenanes
;
_journal_issue 4
_journal_name_full 'Chemical Science'
_journal_page_first 1080
_journal_paper_doi 10.1039/c2sc00909a
_journal_volume 3
_journal_year 2012
_chemical_formula_moiety 'C34 H46 N3 O8 S2, C42 H46 Fe N2 O9, Cl'
_chemical_formula_sum 'C76 H92 Cl Fe N5 O17 S2'
_chemical_formula_weight 1503.02
_space_group_IT_number 14
_symmetry_cell_setting monoclinic
_symmetry_space_group_name_Hall '-P 2ybc'
_symmetry_space_group_name_H-M 'P 1 21/c 1'
_atom_sites_solution_hydrogens geom
_atom_sites_solution_primary direct
_audit_creation_date 10-07-26
_audit_creation_method CRYSTALS_ver_14.07
_cell_angle_alpha 90
_cell_angle_beta 95.550(10)
_cell_angle_gamma 90
_cell_formula_units_Z 4
_cell_length_a 14.2600(10)
_cell_length_b 39.5000(10)
_cell_length_c 14.2600(10)
_cell_measurement_reflns_used 4060
_cell_measurement_temperature 150
_cell_measurement_theta_max 18
_cell_measurement_theta_min 1
_cell_volume 7994.6(8)
_computing_cell_refinement 'CrystalClear (Rigaku, 1997--2009)'
_computing_data_collection 'CrystalClear (Rigaku, 1997--2009)'
_computing_data_reduction 'CrystalClear (Rigaku, 1997--2009)'
_computing_molecular_graphics 'CAMERON (Watkin et al., 1996)'
_computing_publication_material 'CRYSTALS (Betteridge et al., 2003)'
_computing_structure_refinement 'CRYSTALS (Betteridge et al., 2003)'
_computing_structure_solution 'SIR92 (Altomare et al., 1994)'
_diffrn_ambient_temperature 150
_diffrn_measured_fraction_theta_full 0.994
_diffrn_measured_fraction_theta_max 0.991
_diffrn_measurement_device Serial
_diffrn_measurement_device_type Unknown
_diffrn_measurement_method \w-scans
_diffrn_radiation_monochromator 'Si(1 1 1) double-crystal monochromator'
_diffrn_radiation_type Synchrotron
_diffrn_radiation_wavelength 0.68890
_diffrn_reflns_av_R_equivalents 0.114
_diffrn_reflns_limit_h_max 12
_diffrn_reflns_limit_h_min -12
_diffrn_reflns_limit_k_max 35
_diffrn_reflns_limit_k_min 0
_diffrn_reflns_limit_l_max 12
_diffrn_reflns_limit_l_min 0
_diffrn_reflns_number 28409
_diffrn_reflns_theta_full 16.635
_diffrn_reflns_theta_max 18.082
_diffrn_reflns_theta_min 1.391
_diffrn_standards_decay_% 0
_diffrn_standards_interval_count 0
_diffrn_standards_interval_time 0
_diffrn_standards_number 0
_exptl_absorpt_coefficient_mu 0.341
_exptl_absorpt_correction_T_max 1.00
_exptl_absorpt_correction_T_min 0.62
_exptl_absorpt_correction_type multi-scan
_exptl_absorpt_process_details 'CrystalClear (Rigaku, 1997--2009)'
_exptl_crystal_colour orange
_exptl_crystal_density_diffrn 1.249
_exptl_crystal_density_method 'not measured'
_exptl_crystal_description plate
_exptl_crystal_F_000 3175.999
_exptl_crystal_size_max 0.120
_exptl_crystal_size_mid 0.100
_exptl_crystal_size_min 0.010
_refine_diff_density_max 0.95
_refine_diff_density_min -0.45
_refine_ls_extinction_method None
_refine_ls_goodness_of_fit_ref 1.0676
_refine_ls_hydrogen_treatment none
_refine_ls_matrix_type full
_refine_ls_number_parameters 956
_refine_ls_number_reflns 3210
_refine_ls_number_restraints 1221
_refine_ls_R_factor_all 0.1922
_refine_ls_R_factor_gt 0.1730
_refine_ls_shift/su_max 0.0038820
_refine_ls_shift/su_mean 0.0002137
_refine_ls_structure_factor_coef Fsqd
_refine_ls_weighting_details
;
Method, part 1, Chebychev polynomial, (Watkin, 1994, Prince, 1982)
[weight] = 1.0/[A~0~*T~0~(x)+A~1~*T~1~(x) ... +A~n-1~]*T~n-1~(x)]
where A~i~ are the Chebychev coefficients listed below and x= Fcalc/Fmax
Method = Robust Weighting (Prince, 1982)
W = [weight] * [1-(deltaF/6*sigmaF)^2^]^2^
A~i~ are:
169. 265. 132. 31.6
;
_refine_ls_weighting_scheme calc
_refine_ls_wR_factor_all 0.3951
_refine_ls_wR_factor_gt 0.3682
_refine_ls_wR_factor_ref 0.3951
_reflns_limit_h_max 12
_reflns_limit_h_min -12
_reflns_limit_k_max 35
_reflns_limit_k_min 0
_reflns_limit_l_max 12
_reflns_limit_l_min 0
_reflns_number_gt 2525
_reflns_number_total 6066
_reflns_threshold_expression I>2.0\s(I)
_oxford_diffrn_Wilson_B_factor 6.16
_oxford_diffrn_Wilson_scale 55.02
_oxford_refine_ls_r_factor_ref 0.1922
_oxford_refine_ls_scale 0.2233(10)
_oxford_reflns_number_all 3210
_oxford_reflns_threshold_expression_ref I>-3.0\s(I)
_oxford_structure_analysis_title 063CJS09
_cod_data_source_file c2sc00909a.txt
_cod_data_source_block 1
_cod_depositor_comments
;
The following automatic conversions were performed:

'_symmetry_cell_setting' value 'Monoclinic' changed to 'monoclinic'
according to
/usr/data/users/saulius/automatic-downloads/retrospective/RSC/lib/dictionaries/cif_core.dic
dictionary named 'cif_core.dic' version 2.4.2 from 2011-04-26.

Automatic conversion script
Id: cif_fix_values 2281 2013-09-26 08:29:07Z andrius 
;
_cod_original_sg_symbol_H-M 'P 1 21/c 1 '
_cod_original_formula_sum 'C76 H92 Cl1 Fe1 N5 O17 S2'
_cod_database_code 1515038

loop_
_symmetry_equiv_pos_as_xyz
x,y,z
-x,-y,-z
-x,y+1/2,-z+1/2
x,-y+1/2,z+1/2

loop_
_atom_site_label
_atom_site_type_symbol
_atom_site_fract_x
_atom_site_fract_y
_atom_site_fract_z
_atom_site_U_iso_or_equiv
_atom_site_occupancy
_atom_site_adp_type
_atom_site_refinement_flags_posn
_atom_site_refinement_flags_adp
_atom_site_refinement_flags_occupancy
_atom_site_disorder_group
Fe1 Fe 0.3135(3) 0.24654(9) 0.7516(2) 0.1781 1.0000 Uani D U . .
C2 C 0.3163(19) 0.2706(6) 0.6254(12) 0.1934 1.0000 Uani D U . .
C3 C 0.2368(19) 0.2786(5) 0.6708(16) 0.1881 1.0000 Uani D U . .
C4 C 0.1821(12) 0.2482(6) 0.6803(15) 0.1779 1.0000 Uani D U . .
C5 C 0.2336(15) 0.2213(5) 0.6505(13) 0.1805 1.0000 Uani D U . .
C6 C 0.3175(17) 0.2366(6) 0.6123(11) 0.1940 1.0000 Uani D U . .
C7 C 0.3034(13) 0.2512(5) 0.8915(14) 0.1494 1.0000 Uani D U . .
C8 C 0.3330(14) 0.2182(4) 0.8727(14) 0.1544 1.0000 Uani D U . .
C9 C 0.4129(16) 0.2205(4) 0.8228(15) 0.1681 1.0000 Uani D U . .
C10 C 0.4422(13) 0.2553(4) 0.8240(15) 0.1626 1.0000 Uani D U . .
C11 C 0.3689(14) 0.2745(4) 0.8619(13) 0.1535 1.0000 Uani D U . .
C12 C 0.3701(12) 0.3116(3) 0.8660(13) 0.1500 1.0000 Uani D U . .
C13 C 0.4267(13) 0.3292(3) 0.8085(12) 0.1484 1.0000 Uani D U . .
C14 C 0.4253(12) 0.3644(3) 0.8071(12) 0.1366 1.0000 Uani D U . .
C15 C 0.3688(10) 0.3820(3) 0.8644(11) 0.1205 1.0000 Uani D U . .
C16 C 0.3103(11) 0.3644(3) 0.9200(10) 0.1209 1.0000 Uani D U . .
C17 C 0.3116(12) 0.3292(3) 0.9214(12) 0.1445 1.0000 Uani D U . .
C18 C 0.2507(13) 0.3805(4) 0.9855(13) 0.1326 1.0000 Uani D U . .
O19 O 0.2089(11) 0.3626(3) 1.0384(9) 0.1687 1.0000 Uani D U . .
N20 N 0.2339(9) 0.4129(4) 0.9743(9) 0.1266 1.0000 Uani D U . .
C21 C 0.1766(12) 0.4316(4) 1.0358(10) 0.1121 1.0000 Uani D U . .
C22 C 0.1650(12) 0.4673(5) 1.0082(12) 0.1202 1.0000 Uani . U . .
O23 O 0.1018(7) 0.4710(3) 0.9245(8) 0.1178 1.0000 Uani D U . .
C24 C 0.0766(10) 0.5038(3) 0.8964(10) 0.1051 1.0000 Uani D U . .
C25 C 0.0064(9) 0.5059(3) 0.8222(10) 0.1070 1.0000 Uani D U . .
C26 C -0.0270(8) 0.5372(4) 0.7909(8) 0.1044 1.0000 Uani D U . .
C27 C 0.0129(11) 0.5665(3) 0.8306(10) 0.1143 1.0000 Uani D U . .
C28 C 0.0840(9) 0.5644(3) 0.9041(10) 0.1133 1.0000 Uani D U . .
C29 C 0.1178(8) 0.5330(4) 0.9348(8) 0.1144 1.0000 Uani D U . .
O30 O -0.0207(8) 0.5954(4) 0.7962(9) 0.1361 1.0000 Uani D U . .
C31 C 0.0143(17) 0.6272(6) 0.8335(15) 0.1550 1.0000 Uani . U . .
C32 C -0.0427(18) 0.6554(6) 0.7927(14) 0.1633 1.0000 Uani . U . .
O33 O -0.0308(9) 0.6569(3) 0.6962(9) 0.1400 1.0000 Uani . U . .
C34 C -0.0785(18) 0.6812(7) 0.6478(17) 0.1812 1.0000 Uani . U . .
C35 C -0.0847(18) 0.6830(6) 0.5469(17) 0.1798 1.0000 Uani . U . .
O36 O 0.0101(10) 0.6847(4) 0.5242(11) 0.1731 1.0000 Uani D U . .
C37 C 0.0190(15) 0.6813(6) 0.4251(15) 0.1830 1.0000 Uani D U . .
C38 C 0.1210(16) 0.6809(6) 0.4058(16) 0.1738 1.0000 Uani D U . .
O39 O 0.1670(10) 0.6530(3) 0.4530(10) 0.1586 1.0000 Uani D U . .
C40 C 0.2587(15) 0.6490(6) 0.4240(17) 0.1675 1.0000 Uani . U . .
C41 C 0.3038(15) 0.6240(6) 0.4889(17) 0.1604 1.0000 Uani . U . .
O42 O 0.2607(7) 0.5898(3) 0.4707(7) 0.1229 1.0000 Uani D U . .
C43 C 0.3078(10) 0.5612(3) 0.5063(10) 0.1186 1.0000 Uani D U . .
C44 C 0.3864(10) 0.5606(3) 0.5714(10) 0.1170 1.0000 Uani D U . .
C45 C 0.4245(8) 0.5299(4) 0.6031(9) 0.1110 1.0000 Uani D U . .
C46 C 0.3810(10) 0.4999(3) 0.5735(10) 0.1034 1.0000 Uani D U . .
C47 C 0.3026(10) 0.5004(3) 0.5079(10) 0.1155 1.0000 Uani D U . .
C48 C 0.2663(8) 0.5310(4) 0.4740(9) 0.1180 1.0000 Uani D U . .
O49 O 0.4181(7) 0.4690(3) 0.5990(7) 0.1054 1.0000 Uani D U . .
C50 C 0.5063(11) 0.4678(4) 0.6516(11) 0.0992 1.0000 Uani D U . .
C51 C 0.5360(10) 0.4313(4) 0.6628(10) 0.1015 1.0000 Uani D U . .
N52 N 0.4819(9) 0.4147(4) 0.7304(9) 0.1218 1.0000 Uani D U . .
C53 C 0.4916(14) 0.3814(5) 0.7433(15) 0.1373 1.0000 Uani D U . .
O54 O 0.5493(10) 0.3663(4) 0.7009(9) 0.1664 1.0000 Uani . U . .
Cl101 Cl 0.3501(3) 0.46970(11) 0.8428(3) 0.1015 1.0000 Uani . . . .
C102 C 0.0360(11) 0.5960(4) 0.5533(10) 0.1059 1.0000 Uani D U . .
N103 N 0.0945(7) 0.5712(2) 0.6094(7) 0.0985 1.0000 Uani D U . .
C104 C 0.1661(8) 0.5834(2) 0.6730(8) 0.0873 1.0000 Uani D U . .
C105 C 0.2209(7) 0.5610(3) 0.7297(7) 0.0923 1.0000 Uani D U . .
C106 C 0.2092(8) 0.5265(3) 0.7172(8) 0.0888 1.0000 Uani D U . .
C107 C 0.1386(9) 0.5144(2) 0.6532(9) 0.1019 1.0000 Uani D U . .
C108 C 0.0826(8) 0.5370(3) 0.5971(7) 0.0893 1.0000 Uani D U . .
C109 C 0.2925(9) 0.5777(5) 0.7972(11) 0.1082 1.0000 Uani D U . .
O110 O 0.2898(9) 0.6076(4) 0.8114(11) 0.1726 1.0000 Uani D U . .
N111 N 0.3521(9) 0.5557(3) 0.8429(9) 0.1173 1.0000 Uani D U . .
C112 C 0.4301(13) 0.5678(5) 0.9138(13) 0.1399 1.0000 Uani D U . .
C113 C 0.5076(13) 0.5418(5) 0.9327(13) 0.1351 1.0000 Uani D U . .
O114 O 0.5513(9) 0.5461(4) 0.8516(9) 0.1620 1.0000 Uani D U . .
C115 C 0.6169(11) 0.5201(4) 0.8338(13) 0.1451 1.0000 Uani D U . .
C116 C 0.6767(12) 0.5281(4) 0.7657(12) 0.1547 1.0000 Uani D U . .
C117 C 0.7455(11) 0.5052(5) 0.7446(10) 0.1593 1.0000 Uani D U . .
C118 C 0.7511(10) 0.4736(4) 0.7878(12) 0.1491 1.0000 Uani D U . .
C119 C 0.6925(12) 0.4659(3) 0.8571(12) 0.1444 1.0000 Uani D U . .
C120 C 0.6264(11) 0.4894(5) 0.8811(11) 0.1544 1.0000 Uani D U . .
O121 O 0.8265(8) 0.4534(4) 0.7557(10) 0.1684 1.0000 Uani D U . .
C122 C 0.8329(17) 0.4193(4) 0.7933(18) 0.2022 1.0000 Uani D U . .
C123 C 0.9151(18) 0.4036(6) 0.751(2) 0.2383 1.0000 Uani D U . .
O124 O 0.9228(16) 0.3691(5) 0.7855(18) 0.2723 1.0000 Uani D U . .
C125 C 1.010(2) 0.3657(5) 0.846(2) 0.3253 1.0000 Uani D U . .
C126 C 1.033(2) 0.3289(6) 0.860(2) 0.3519 1.0000 Uani D U . .
C127 C 1.006(3) 0.3175(4) 0.9541(19) 0.3652 1.0000 Uani D U . .
S128 S 1.0162(14) 0.2724(4) 0.9628(14) 0.4290 1.0000 Uani D U . .
C129 C 0.1203(11) 0.4775(4) 0.6338(12) 0.1129 1.0000 Uani D U . .
O130 O 0.0479(10) 0.4689(3) 0.5854(9) 0.1450 1.0000 Uani D U . .
N131 N 0.1810(10) 0.4555(4) 0.6786(9) 0.1145 1.0000 Uani D U . .
C132 C 0.1669(13) 0.4188(4) 0.6742(14) 0.1330 1.0000 Uani D U . .
C133 C 0.2407(12) 0.4016(5) 0.6195(14) 0.1360 1.0000 Uani D U . .
O134 O 0.2121(7) 0.4071(3) 0.5226(9) 0.1362 1.0000 Uani D U . .
C135 C 0.2755(8) 0.3957(2) 0.4601(9) 0.1535 1.0000 Uani D U . .
C136 C 0.2382(7) 0.3966(2) 0.3667(10) 0.1469 1.0000 Uani D U . .
C137 C 0.2883(10) 0.3828(2) 0.2973(8) 0.1778 1.0000 Uani D U . .
C138 C 0.3758(9) 0.3682(2) 0.3213(10) 0.1892 1.0000 Uani D U . .
C139 C 0.4126(7) 0.36677(18) 0.4151(11) 0.1809 1.0000 Uani D U . .
C140 C 0.3639(7) 0.3813(3) 0.4841(9) 0.1748 1.0000 Uani D U . .
O141 O 0.4495(12) 0.3604(4) 0.2614(14) 0.2182 1.0000 Uani D U . .
C142 C 0.4092(16) 0.3563(9) 0.1648(16) 0.2615 1.0000 Uani D U . .
C143 C 0.506(2) 0.3484(7) 0.137(3) 0.3089 1.0000 Uani D U . .
O144 O 0.5327(17) 0.3138(6) 0.1191(18) 0.3310 1.0000 Uani D U . .
C145 C 0.614(3) 0.3062(15) 0.069(4) 0.3298 0.55(2) Uani D U P 2
C146 C 0.607(3) 0.3250(10) -0.022(2) 0.3609 0.55(2) Uani D U P 2
C147 C 0.704(4) 0.3305(8) -0.053(5) 0.3688 0.55(2) Uani D U P 2
S148 S 0.7398(13) 0.3736(6) -0.0283(14) 0.2786 0.55(2) Uani D U P 2
C165 C 0.567(5) 0.2938(9) 0.044(3) 0.3578 0.45(2) Uani D U P 1
C166 C 0.587(4) 0.2585(9) 0.079(5) 0.3945 0.45(2) Uani D U P 1
C167 C 0.539(7) 0.2335(11) 0.011(4) 0.4185 0.45(2) Uani D U P 1
S168 S 0.546(3) 0.1919(10) 0.062(4) 0.5048 0.45(2) Uani D U P 1
H21 H 0.3620 0.2868 0.6113 0.2642 1.0000 Uiso R . . .
H31 H 0.2150 0.3001 0.6892 0.2645 1.0000 Uiso R . . .
H41 H 0.1244 0.2452 0.7074 0.2621 1.0000 Uiso R . . .
H51 H 0.2185 0.1979 0.6508 0.2625 1.0000 Uiso R . . .
H61 H 0.3667 0.2244 0.5870 0.2652 1.0000 Uiso R . . .
H71 H 0.2481 0.2575 0.9194 0.2263 1.0000 Uiso R . . .
H81 H 0.2993 0.1982 0.8849 0.2317 1.0000 Uiso R . . .
H91 H 0.4469 0.2017 0.8022 0.2350 1.0000 Uiso R . . .
H101 H 0.4973 0.2636 0.7991 0.2286 1.0000 Uiso R . . .
H131 H 0.4678 0.3173 0.7715 0.2005 1.0000 Uiso R . . .
H151 H 0.3668 0.4060 0.8631 0.1752 1.0000 Uiso R . . .
H171 H 0.2725 0.3170 0.9599 0.2087 1.0000 Uiso R . . .
H211 H 0.2024 0.4289 1.0993 0.1306 1.0000 Uiso R . . .
H212 H 0.1156 0.4217 1.0278 0.1306 1.0000 Uiso R . . .
H221 H 0.1429 0.4800 1.0583 0.1449 1.0000 Uiso R . . .
H222 H 0.2248 0.4758 0.9951 0.1449 1.0000 Uiso R . . .
H251 H -0.0203 0.4859 0.7935 0.1378 1.0000 Uiso R . . .
H261 H -0.0761 0.5389 0.7411 0.1427 1.0000 Uiso R . . .
H281 H 0.1097 0.5843 0.9337 0.1361 1.0000 Uiso R . . .
H291 H 0.1681 0.5313 0.9834 0.1402 1.0000 Uiso R . . .
H311 H 0.0173 0.6270 0.9003 0.1931 1.0000 Uiso R . . .
H312 H 0.0754 0.6312 0.8145 0.1931 1.0000 Uiso R . . .
H321 H -0.0343 0.6766 0.8242 0.1961 1.0000 Uiso R . . .
H322 H -0.1047 0.6473 0.7983 0.1961 1.0000 Uiso R . . .
H341 H -0.0458 0.7016 0.6643 0.2159 1.0000 Uiso R . . .
H342 H -0.1404 0.6824 0.6669 0.2159 1.0000 Uiso R . . .
H351 H -0.1203 0.7003 0.5139 0.2163 1.0000 Uiso R . . .
H352 H -0.1099 0.6615 0.5281 0.2163 1.0000 Uiso R . . .
H371 H -0.0181 0.6981 0.3914 0.2192 1.0000 Uiso R . . .
H372 H -0.0038 0.6595 0.4064 0.2192 1.0000 Uiso R . . .
H381 H 0.1477 0.7018 0.4279 0.2153 1.0000 Uiso R . . .
H382 H 0.1233 0.6794 0.3396 0.2153 1.0000 Uiso R . . .
H401 H 0.2929 0.6696 0.4233 0.2025 1.0000 Uiso R . . .
H402 H 0.2519 0.6396 0.3624 0.2025 1.0000 Uiso R . . .
H411 H 0.2989 0.6306 0.5524 0.1888 1.0000 Uiso R . . .
H412 H 0.3683 0.6229 0.4778 0.1888 1.0000 Uiso R . . .
H441 H 0.4132 0.5814 0.5943 0.1418 1.0000 Uiso R . . .
H451 H 0.4791 0.5298 0.6469 0.1359 1.0000 Uiso R . . .
H471 H 0.2736 0.4797 0.4878 0.1399 1.0000 Uiso R . . .
H481 H 0.2117 0.5311 0.4303 0.1462 1.0000 Uiso R . . .
H501 H 0.5022 0.4770 0.7127 0.1448 1.0000 Uiso R . . .
H502 H 0.5505 0.4804 0.6202 0.1448 1.0000 Uiso R . . .
H511 H 0.6013 0.4292 0.6826 0.1337 1.0000 Uiso R . . .
H512 H 0.5227 0.4205 0.6034 0.1337 1.0000 Uiso R . . .
H1021 H -0.0077 0.5837 0.5116 0.1390 1.0000 Uiso R . . .
H1022 H 0.0027 0.6097 0.5936 0.1390 1.0000 Uiso R . . .
H1023 H 0.0739 0.6099 0.5179 0.1390 1.0000 Uiso R . . .
H1041 H 0.1743 0.6071 0.6814 0.1323 1.0000 Uiso R . . .
H1061 H 0.2492 0.5112 0.7534 0.1240 1.0000 Uiso R . . .
H1081 H 0.0348 0.5287 0.5519 0.1211 1.0000 Uiso R . . .
H1121 H 0.4063 0.5753 0.9702 0.1943 1.0000 Uiso R . . .
H1122 H 0.4593 0.5863 0.8851 0.1943 1.0000 Uiso R . . .
H1131 H 0.5480 0.5442 0.9893 0.1957 1.0000 Uiso R . . .
H1132 H 0.4768 0.5205 0.9325 0.1957 1.0000 Uiso R . . .
H1161 H 0.6719 0.5497 0.7366 0.1922 1.0000 Uiso R . . .
H1171 H 0.7869 0.5111 0.6990 0.1937 1.0000 Uiso R . . .
H1191 H 0.6999 0.4448 0.8890 0.2045 1.0000 Uiso R . . .
H1201 H 0.5857 0.4835 0.9275 0.2115 1.0000 Uiso R . . .
H1221 H 0.8405 0.4193 0.8602 0.2663 1.0000 Uiso R . . .
H1222 H 0.7819 0.4049 0.7719 0.2663 1.0000 Uiso R . . .
H1231 H 0.9671 0.4164 0.7787 0.3269 1.0000 Uiso R . . .
H1232 H 0.9094 0.4066 0.6848 0.3269 1.0000 Uiso R . . .
H1251 H 1.0664 0.3763 0.8322 0.4229 1.0000 Uiso R . . .
H1252 H 0.9924 0.3740 0.9048 0.4229 1.0000 Uiso R . . .
H1261 H 1.0987 0.3241 0.8661 0.4598 1.0000 Uiso R . . .
H1262 H 1.0041 0.3183 0.8049 0.4598 1.0000 Uiso R . . .
H1271 H 1.0249 0.3313 1.0072 0.5060 1.0000 Uiso R . . .
H1272 H 0.9392 0.3179 0.9424 0.5060 1.0000 Uiso R . . .
H1321 H 0.1642 0.4097 0.7355 0.1627 1.0000 Uiso R . . .
H1322 H 0.1088 0.4148 0.6375 0.1627 1.0000 Uiso R . . .
H1331 H 0.2992 0.4124 0.6372 0.1736 1.0000 Uiso R . . .
H1332 H 0.2454 0.3783 0.6359 0.1736 1.0000 Uiso R . . .
H1361 H 0.1790 0.4070 0.3492 0.2161 1.0000 Uiso R . . .
H1371 H 0.2637 0.3835 0.2330 0.2289 1.0000 Uiso R . . .
H1391 H 0.4707 0.3557 0.4328 0.2409 1.0000 Uiso R . . .
H1401 H 0.3894 0.3813 0.5482 0.2468 1.0000 Uiso R . . .
H1421 H 0.3854 0.3782 0.1482 0.3219 1.0000 Uiso R . . .
H1422 H 0.3610 0.3399 0.1511 0.3219 1.0000 Uiso R . . .
H1651 H 0.6216 0.3064 0.0642 0.4697 0.45(2) Uiso R . P 1
H1652 H 0.5516 0.2968 -0.0217 0.4697 0.45(2) Uiso R . P 1
H1661 H 0.6445 0.2518 0.0550 0.5033 0.45(2) Uiso R . P 1
H1662 H 0.5923 0.2549 0.1451 0.5033 0.45(2) Uiso R . P 1
H1671 H 0.5353 0.2365 -0.0550 0.5532 0.45(2) Uiso R . P 1
H1672 H 0.4814 0.2408 0.0337 0.5532 0.45(2) Uiso R . P 1
H1111 H 0.3513 0.5342 0.8426 0.1555 1.0000 Uiso R . . .
H201 H 0.2630 0.4268 0.9419 0.1456 1.0000 Uiso R . . .
H1311 H 0.2260 0.4593 0.7209 0.1377 1.0000 Uiso R . . .
H521 H 0.4479 0.4285 0.7582 0.1355 1.0000 Uiso R . . .
H1481 H 0.7296 0.3822 0.0618 0.4656 0.55(2) Uiso R . P 2
H1281 H 0.9524 0.2477 0.9410 0.6277 1.0000 Uiso R . . .
H1681 H 0.5090 0.1801 0.1395 0.7006 0.45(2) Uiso R . P 1
H1451 H 0.6743 0.3103 0.1024 0.3770 0.55(2) Uiso R . P 2
H1452 H 0.6124 0.2839 0.0445 0.3770 0.55(2) Uiso R . P 2
H1471 H 0.6881 0.3337 -0.1182 0.4141 0.55(2) Uiso R . P 2
H1472 H 0.7420 0.3108 -0.0426 0.4141 0.55(2) Uiso R . P 2
H1461 H 0.5761 0.3458 -0.0136 0.4232 0.55(2) Uiso R . P 2
H1462 H 0.5680 0.3110 -0.0642 0.4232 0.55(2) Uiso R . P 2
H1431 H 0.5499 0.3558 0.1869 0.3547 1.0000 Uiso R . . .
H1432 H 0.5118 0.3619 0.0826 0.3547 1.0000 Uiso R . . .

loop_
_atom_site_aniso_label
_atom_site_aniso_U_11
_atom_site_aniso_U_22
_atom_site_aniso_U_33
_atom_site_aniso_U_23
_atom_site_aniso_U_13
_atom_site_aniso_U_12
Fe1 0.221(4) 0.171(3) 0.151(3) 0.0096(19) 0.056(2) 0.007(2)
C2 0.274(13) 0.164(11) 0.151(6) 0.004(7) 0.064(8) -0.023(10)
C3 0.245(12) 0.167(9) 0.156(10) 0.024(7) 0.042(8) -0.009(7)
C4 0.239(7) 0.157(13) 0.142(10) 0.016(9) 0.039(6) -0.001(7)
C5 0.236(12) 0.172(10) 0.144(9) 0.006(7) 0.073(8) -0.013(8)
C6 0.271(13) 0.164(12) 0.159(4) 0.000(7) 0.085(7) -0.042(10)
C7 0.157(10) 0.148(8) 0.151(4) 0.012(7) 0.054(6) 0.004(7)
C8 0.158(11) 0.149(6) 0.165(8) 0.014(6) 0.058(7) 0.006(8)
C9 0.182(9) 0.149(7) 0.186(11) 0.011(7) 0.083(7) 0.005(6)
C10 0.189(6) 0.148(9) 0.164(10) 0.011(8) 0.086(5) 0.005(6)
C11 0.169(9) 0.150(6) 0.152(8) 0.016(5) 0.068(6) 0.007(6)
C12 0.159(15) 0.150(6) 0.153(13) 0.020(6) 0.077(9) 0.009(7)
C13 0.157(15) 0.153(7) 0.148(14) 0.024(12) 0.078(10) 0.016(12)
C14 0.124(13) 0.152(7) 0.147(14) 0.019(11) 0.080(9) 0.013(11)
C15 0.100(14) 0.161(11) 0.108(14) 0.013(9) 0.050(8) 0.008(9)
C16 0.127(13) 0.160(7) 0.083(11) 0.034(10) 0.050(8) 0.025(10)
C17 0.161(15) 0.159(7) 0.124(13) 0.017(11) 0.068(10) 0.005(12)
C18 0.134(14) 0.176(9) 0.098(14) 0.041(10) 0.059(8) 0.041(11)
O19 0.226(15) 0.173(10) 0.127(11) 0.033(9) 0.120(10) 0.039(10)
N20 0.117(11) 0.167(9) 0.104(10) 0.023(9) 0.049(8) 0.025(10)
C21 0.099(12) 0.173(10) 0.065(10) -0.005(8) 0.014(8) 0.007(9)
C22 0.096(12) 0.180(10) 0.090(11) 0.006(9) 0.031(7) 0.026(11)
O23 0.088(8) 0.176(8) 0.093(8) 0.020(8) 0.031(6) 0.007(8)
C24 0.063(11) 0.168(8) 0.088(12) 0.010(9) 0.027(6) -0.003(9)
C25 0.038(10) 0.178(9) 0.109(12) 0.017(9) 0.027(6) -0.009(9)
C26 0.078(11) 0.180(9) 0.060(10) 0.004(9) 0.035(7) 0.009(9)
C27 0.078(12) 0.179(9) 0.094(13) -0.018(9) 0.046(6) 0.021(9)
C28 0.048(11) 0.171(8) 0.127(13) -0.017(10) 0.041(6) -0.002(9)
C29 0.071(11) 0.179(9) 0.098(11) -0.036(10) 0.030(7) 0.023(10)
O30 0.110(9) 0.179(9) 0.124(10) -0.001(8) 0.039(7) 0.014(8)
C31 0.179(17) 0.179(10) 0.112(12) -0.001(11) 0.041(12) 0.003(12)
C32 0.209(17) 0.178(10) 0.110(10) -0.001(13) 0.051(14) 0.016(13)
O33 0.133(10) 0.174(11) 0.126(10) 0.015(9) 0.077(9) 0.038(8)
C34 0.177(17) 0.214(18) 0.162(12) 0.056(14) 0.066(14) 0.047(13)
C35 0.158(12) 0.229(17) 0.164(13) 0.067(14) 0.074(15) 0.045(15)
O36 0.143(10) 0.220(12) 0.164(10) 0.049(11) 0.056(11) 0.063(10)
C37 0.154(12) 0.242(18) 0.165(11) 0.075(15) 0.074(15) 0.048(13)
C38 0.155(13) 0.187(17) 0.191(16) 0.048(13) 0.080(13) 0.033(13)
O39 0.139(10) 0.166(11) 0.182(12) 0.033(9) 0.077(10) 0.020(9)
C40 0.145(13) 0.178(10) 0.193(17) 0.039(12) 0.086(13) 0.023(12)
C41 0.131(12) 0.173(7) 0.186(16) 0.021(11) 0.060(12) 0.014(8)
O42 0.094(7) 0.175(7) 0.108(7) 0.022(6) 0.053(5) 0.023(5)
C43 0.088(7) 0.174(7) 0.102(7) 0.021(6) 0.056(5) 0.021(5)
C44 0.087(7) 0.172(7) 0.101(7) 0.020(6) 0.057(5) 0.018(6)
C45 0.072(10) 0.163(8) 0.105(11) 0.015(10) 0.048(7) 0.005(8)
C46 0.063(11) 0.169(7) 0.087(11) 0.015(10) 0.050(6) 0.003(8)
C47 0.083(11) 0.172(8) 0.096(12) 0.011(9) 0.034(6) 0.017(8)
C48 0.087(7) 0.175(7) 0.101(7) 0.020(6) 0.054(5) 0.022(6)
O49 0.071(7) 0.165(7) 0.086(8) 0.001(7) 0.036(5) 0.006(7)
C50 0.081(9) 0.158(9) 0.064(10) -0.001(9) 0.033(7) 0.006(9)
C51 0.078(10) 0.157(9) 0.076(10) -0.007(8) 0.036(8) 0.006(8)
N52 0.119(11) 0.158(8) 0.094(10) -0.011(9) 0.036(8) -0.042(9)
C53 0.115(14) 0.172(9) 0.136(15) 0.019(12) 0.071(9) 0.007(11)
O54 0.157(13) 0.213(10) 0.145(11) 0.017(10) 0.099(9) 0.022(9)
Cl101 0.070(3) 0.157(4) 0.082(3) 0.010(3) 0.030(2) -0.002(3)
C102 0.086(11) 0.146(10) 0.088(12) 0.017(9) 0.025(7) -0.007(9)
N103 0.058(9) 0.140(7) 0.101(10) 0.012(8) 0.025(5) -0.013(7)
C104 0.056(10) 0.133(9) 0.079(12) -0.011(7) 0.041(5) 0.001(7)
C105 0.057(10) 0.148(7) 0.078(10) 0.006(8) 0.038(5) -0.010(8)
C106 0.081(10) 0.146(7) 0.044(9) 0.007(8) 0.030(6) 0.000(8)
C107 0.094(12) 0.143(7) 0.069(11) 0.016(8) 0.015(6) -0.013(8)
C108 0.069(10) 0.141(7) 0.061(10) 0.019(9) 0.022(7) -0.024(9)
C109 0.076(12) 0.158(10) 0.094(12) -0.002(10) 0.024(6) -0.010(9)
O110 0.133(11) 0.162(10) 0.211(14) -0.023(11) -0.050(10) -0.002(9)
N111 0.091(11) 0.168(11) 0.093(11) -0.007(8) 0.011(6) -0.004(8)
C112 0.130(12) 0.155(14) 0.128(13) -0.037(11) -0.023(6) 0.020(8)
C113 0.100(12) 0.177(14) 0.129(12) 0.034(11) 0.014(7) 0.010(9)
O114 0.118(11) 0.263(12) 0.105(9) -0.007(10) 0.010(7) 0.003(8)
C115 0.091(13) 0.234(14) 0.109(13) -0.012(10) 0.002(8) -0.024(9)
C116 0.098(14) 0.237(14) 0.130(14) 0.006(11) 0.015(9) -0.010(9)
C117 0.116(14) 0.243(15) 0.120(14) 0.001(12) 0.020(10) -0.003(10)
C118 0.109(13) 0.216(12) 0.121(15) -0.027(10) 0.005(8) -0.023(9)
C119 0.113(15) 0.185(12) 0.135(14) -0.041(10) 0.008(9) -0.059(8)
C120 0.097(14) 0.231(15) 0.136(14) -0.006(11) 0.015(10) -0.033(10)
O121 0.124(10) 0.231(12) 0.149(11) -0.032(10) 0.013(9) -0.010(8)
C122 0.158(16) 0.242(15) 0.205(19) -0.010(15) 0.008(14) 0.013(13)
C123 0.193(18) 0.261(16) 0.26(2) -0.025(17) 0.031(15) 0.036(14)
O124 0.242(17) 0.262(15) 0.31(2) -0.016(16) 0.029(14) 0.050(14)
C125 0.29(2) 0.314(19) 0.36(3) 0.04(2) -0.019(19) 0.05(2)
C126 0.33(3) 0.32(2) 0.39(3) 0.014(19) -0.03(3) 0.081(19)
C127 0.39(3) 0.273(13) 0.42(3) 0.03(2) -0.02(3) 0.04(3)
S128 0.52(2) 0.264(11) 0.49(2) -0.010(13) -0.027(19) 0.020(14)
C129 0.092(13) 0.143(7) 0.106(14) 0.024(9) 0.022(8) -0.025(8)
O130 0.161(12) 0.143(9) 0.120(10) 0.024(7) -0.040(8) -0.024(7)
N131 0.102(10) 0.138(7) 0.103(10) 0.004(9) 0.008(7) -0.019(8)
C132 0.117(13) 0.137(7) 0.137(10) -0.007(11) -0.024(10) -0.012(9)
C133 0.099(13) 0.139(12) 0.160(9) -0.013(12) -0.035(9) -0.005(10)
O134 0.076(8) 0.174(10) 0.155(8) -0.004(9) -0.011(7) 0.016(8)
C135 0.071(10) 0.199(15) 0.189(10) -0.006(13) 0.008(8) 0.010(10)
C136 0.107(12) 0.169(16) 0.169(10) 0.012(13) 0.036(9) 0.001(10)
C137 0.171(14) 0.167(17) 0.204(12) 0.010(13) 0.059(10) 0.045(13)
C138 0.136(14) 0.174(15) 0.264(13) -0.021(15) 0.053(9) 0.015(12)
C139 0.100(12) 0.148(15) 0.292(14) -0.085(15) 0.004(10) 0.005(10)
C140 0.082(11) 0.163(16) 0.270(14) -0.099(13) -0.03(1) 0.017(10)
O141 0.151(13) 0.186(12) 0.332(16) -0.018(14) 0.098(11) -0.002(10)
C142 0.21(2) 0.28(2) 0.307(16) -0.05(2) 0.136(15) -0.037(18)
C143 0.224(19) 0.35(2) 0.38(2) -0.07(2) 0.147(18) -0.02(2)
O144 0.239(19) 0.37(2) 0.40(2) -0.10(2) 0.127(17) 0.001(18)
C145 0.24(3) 0.39(3) 0.38(3) -0.09(3) 0.12(2) 0.01(2)
C146 0.27(3) 0.42(3) 0.41(3) -0.06(3) 0.12(3) -0.04(2)
C147 0.24(3) 0.44(3) 0.44(4) -0.02(4) 0.07(3) -0.07(3)
S148 0.207(17) 0.39(3) 0.241(19) 0.036(17) 0.012(13) 0.010(15)
C165 0.26(3) 0.41(3) 0.43(4) -0.08(3) 0.16(3) 0.06(3)
C166 0.30(4) 0.42(3) 0.48(5) -0.09(3) 0.12(4) 0.10(3)
C167 0.33(4) 0.41(3) 0.52(5) -0.08(3) 0.09(4) 0.07(4)
S168 0.40(4) 0.42(3) 0.69(7) -0.02(4) 0.06(4) 0.06(4)

loop_
_atom_type_symbol
_atom_type_scat_dispersion_real
_atom_type_scat_dispersion_imag
_atom_type_scat_Cromer_Mann_a1
_atom_type_scat_Cromer_Mann_b1
_atom_type_scat_Cromer_Mann_a2
_atom_type_scat_Cromer_Mann_b2
_atom_type_scat_Cromer_Mann_a3
_atom_type_scat_Cromer_Mann_b3
_atom_type_scat_Cromer_Mann_a4
_atom_type_scat_Cromer_Mann_b4
_atom_type_scat_Cromer_Mann_c
_atom_type_scat_source
C 0.0033 0.0016 2.3100 20.8439 1.0200 10.2075 1.5886 0.5687 0.8650 51.6512 0.2156 'International Tables Vol C 4.2.6.8 and 6.1.1.4'
H 0.0000 0.0000 0.4930 10.5109 0.3229 26.1257 0.1402 3.1424 0.0408 57.7998 0.0030 'International Tables Vol C 4.2.6.8 and 6.1.1.4'
N 0.0061 0.0033 12.2126 0.0057 3.1322 9.8933 2.0125 28.9975 1.1663 0.5826 -11.5290 'International Tables Vol C 4.2.6.8 and 6.1.1.4'
O 0.0106 0.0060 3.0485 13.2771 2.2868 5.7011 1.5463 0.3239 0.8670 32.9089 0.2508 'International Tables Vol C 4.2.6.8 and 6.1.1.4'
S 0.1246 0.1234 6.9053 1.4679 5.2034 22.2151 1.4379 0.2536 1.5863 56.1720 0.8669 'International Tables Vol C 4.2.6.8 and 6.1.1.4'
Fe 0.3463 0.8444 11.7695 4.7611 7.3573 0.3072 3.5222 15.3535 2.3045 76.8805 1.0369 'International Tables Vol C 4.2.6.8 and 6.1.1.4'
Cl 0.1484 0.1585 11.4604 0.0104 7.1964 1.1662 6.2556 18.5194 1.6455 47.7784 -9.5574 'International Tables Vol C 4.2.6.8 and 6.1.1.4'

loop_
_geom_angle_atom_site_label_1
_geom_angle_atom_site_label_2
_geom_angle_atom_site_label_3
_geom_angle
_geom_angle_publ_flag
C2 Fe1 C3 40.7(8) yes
C2 Fe1 C4 68.9(9) yes
C3 Fe1 C4 42.1(6) yes
C2 Fe1 C5 69.9(8) yes
C3 Fe1 C5 69.8(9) yes
C4 Fe1 C5 39.8(8) yes
C2 Fe1 C6 38.9(8) yes
C3 Fe1 C6 67.6(9) yes
C4 Fe1 C6 68.3(9) yes
C5 Fe1 C6 43.2(6) yes
C2 Fe1 C7 146.9(9) yes
C3 Fe1 C7 115.4(9) yes
C4 Fe1 C7 109.7(8) yes
C5 Fe1 C7 131.4(8) yes
C6 Fe1 C7 173.5(9) yes
C2 Fe1 C8 169.6(10) yes
C3 Fe1 C8 149.7(9) yes
C4 Fe1 C8 118.6(8) yes
C5 Fe1 C8 110.7(8) yes
C6 Fe1 C8 134.6(9) yes
C2 Fe1 C9 129.0(10) yes
C3 Fe1 C9 167.3(9) yes
C4 Fe1 C9 149.3(8) yes
C5 Fe1 C9 116.3(9) yes
C6 Fe1 C9 108.6(9) yes
C2 Fe1 C10 105.9(9) yes
C3 Fe1 C10 127.4(8) yes
C4 Fe1 C10 168.4(8) yes
C5 Fe1 C10 149.6(8) yes
C6 Fe1 C10 114.7(8) yes
C2 Fe1 C11 113.2(9) yes
C3 Fe1 C11 104.9(8) yes
C4 Fe1 C11 129.8(8) yes
C5 Fe1 C11 168.6(8) yes
C6 Fe1 C11 145.3(8) yes
C7 Fe1 C8 40.3(5) yes
C7 Fe1 C9 69.7(7) yes
C8 Fe1 C9 40.9(7) yes
C7 Fe1 C10 68.5(7) yes
C8 Fe1 C10 68.1(7) yes
C9 Fe1 C10 42.0(5) yes
C7 Fe1 C11 40.7(6) yes
C8 Fe1 C11 68.4(7) yes
C9 Fe1 C11 70.9(7) yes
C10 Fe1 C11 41.5(5) yes
Fe1 C2 C3 67.1(11) yes
Fe1 C2 C6 70.3(9) yes
C3 C2 C6 108.1(15) yes
Fe1 C2 H21 124.9 no
C3 C2 H21 123.4 no
C6 C2 H21 128.4 no
C2 C3 Fe1 72.2(12) yes
C2 C3 C4 109.0(14) yes
Fe1 C3 C4 71.7(10) yes
C2 C3 H31 129.2 no
Fe1 C3 H31 126.2 no
C4 C3 H31 121.6 no
C3 C4 Fe1 66.2(11) yes
C3 C4 C5 107.6(17) yes
Fe1 C4 C5 68.9(9) yes
C3 C4 H41 129.8 no
Fe1 C4 H41 125.6 no
C5 C4 H41 122.2 no
C4 C5 Fe1 71.3(9) yes
C4 C5 C6 105.6(16) yes
Fe1 C5 C6 69.0(8) yes
C4 C5 H51 128.4 no
Fe1 C5 H51 126.3 no
C6 C5 H51 125.9 no
C5 C6 Fe1 67.8(8) yes
C5 C6 C2 109.3(13) yes
Fe1 C6 C2 70.8(9) yes
C5 C6 H61 125.7 no
Fe1 C6 H61 124.1 no
C2 C6 H61 124.9 no
Fe1 C7 C8 71.1(10) yes
Fe1 C7 C11 69.5(11) yes
C8 C7 C11 109.3(9) yes
Fe1 C7 H71 125.3 no
C8 C7 H71 126.9 no
C11 C7 H71 123.8 no
C7 C8 Fe1 68.7(10) yes
C7 C8 C9 108.1(8) yes
Fe1 C8 C9 65.7(11) yes
C7 C8 H81 124.8 no
Fe1 C8 H81 125.4 no
C9 C8 H81 126.6 no
C8 C9 Fe1 73.4(12) yes
C8 C9 C10 107.8(8) yes
Fe1 C9 C10 72.5(11) yes
C8 C9 H91 124.7 no
Fe1 C9 H91 128.2 no
C10 C9 H91 126.6 no
C9 C10 Fe1 65.6(11) yes
C9 C10 C11 106.7(9) yes
Fe1 C10 C11 68.3(11) yes
C9 C10 H101 125.1 no
Fe1 C10 H101 127.1 no
C11 C10 H101 128.0 no
C10 C11 C7 107.2(12) yes
C10 C11 Fe1 70.3(11) yes
C7 C11 Fe1 69.8(12) yes
C10 C11 C12 122.4(12) yes
C7 C11 C12 130.4(12) yes
Fe1 C11 C12 125.4(15) yes
C11 C12 C13 118.8(6) yes
C11 C12 C17 121.1(6) yes
C13 C12 C17 119.98(8) yes
C12 C13 C14 119.99(8) yes
C12 C13 H131 120.4 no
C14 C13 H131 119.6 no
C13 C14 C15 119.99(8) yes
C13 C14 C53 116.0(10) yes
C15 C14 C53 123.9(10) yes
C14 C15 C16 119.98(8) yes
C14 C15 H151 120.4 no
C16 C15 H151 119.5 no
C15 C16 C17 119.99(8) yes
C15 C16 C18 124.2(9) yes
C17 C16 C18 115.7(9) yes
C16 C17 C12 120.00(8) yes
C16 C17 H171 120.5 no
C12 C17 H171 119.5 no
C16 C18 O19 119.0(11) yes
C16 C18 N20 117.2(12) yes
O19 C18 N20 123.0(12) yes
C18 N20 C21 121.9(12) yes
C18 N20 H201 127.2 no
C21 N20 H201 109.4 no
N20 C21 C22 112.3(14) yes
N20 C21 H211 109.1 no
C22 C21 H211 112.8 no
N20 C21 H212 106.2 no
C22 C21 H212 106.6 no
H211 C21 H212 109.5 no
C21 C22 O23 111.4(16) yes
C21 C22 H221 110.0 no
O23 C22 H221 110.1 no
C21 C22 H222 108.1 no
O23 C22 H222 107.7 no
H221 C22 H222 109.5 no
C22 O23 C24 117.3(14) yes
O23 C24 C25 115.0(12) yes
O23 C24 C29 125.0(12) yes
C25 C24 C29 119.97(8) yes
C24 C25 C26 119.97(8) yes
C24 C25 H251 120.6 no
C26 C25 H251 119.4 no
C25 C26 C27 119.97(8) yes
C25 C26 H261 120.6 no
C27 C26 H261 119.4 no
C26 C27 C28 119.96(8) yes
C26 C27 O30 116.8(13) yes
C28 C27 O30 123.2(13) yes
C27 C28 C29 119.96(8) yes
C27 C28 H281 120.6 no
C29 C28 H281 119.5 no
C28 C29 C24 119.96(8) yes
C28 C29 H291 120.6 no
C24 C29 H291 119.4 no
C27 O30 C31 121.3(16) yes
O30 C31 C32 111(2) yes
O30 C31 H311 110.2 no
C32 C31 H311 111.8 no
O30 C31 H312 109.7 no
C32 C31 H312 104.4 no
H311 C31 H312 109.5 no
C31 C32 O33 107.7(19) yes
C31 C32 H321 116.2 no
O33 C32 H321 113.9 no
C31 C32 H322 101.2 no
O33 C32 H322 107.3 no
H321 C32 H322 109.5 no
C32 O33 C34 115.7(19) yes
O33 C34 C35 122(2) yes
O33 C34 H341 105.7 no
C35 C34 H341 100.8 no
O33 C34 H342 109.3 no
C35 C34 H342 108.4 no
H341 C34 H342 109.5 no
C34 C35 O36 105(2) yes
C34 C35 H351 120.7 no
O36 C35 H351 109.1 no
C34 C35 H352 103.0 no
O36 C35 H352 108.7 no
H351 C35 H352 109.5 no
C35 O36 C37 113.4(18) yes
O36 C37 C38 111.1(19) yes
O36 C37 H371 109.5 no
C38 C37 H371 114.5 no
O36 C37 H372 107.4 no
C38 C37 H372 104.5 no
H371 C37 H372 109.5 no
C37 C38 O39 109.3(16) yes
C37 C38 H381 107.0 no
O39 C38 H381 111.5 no
C37 C38 H382 108.0 no
O39 C38 H382 111.3 no
H381 C38 H382 109.5 no
C38 O39 C40 110.1(16) yes
O39 C40 C41 104.6(16) yes
O39 C40 H401 113.4 no
C41 C40 H401 113.1 no
O39 C40 H402 107.3 no
C41 C40 H402 108.7 no
H401 C40 H402 109.5 no
C40 C41 O42 111(2) yes
C40 C41 H411 110.7 no
O42 C41 H411 110.1 no
C40 C41 H412 107.6 no
O42 C41 H412 108.3 no
H411 C41 H412 109.5 no
C41 O42 C43 119.9(14) yes
O42 C43 C44 126.2(12) yes
O42 C43 C48 113.7(12) yes
C44 C43 C48 119.99(8) yes
C43 C44 C45 119.98(8) yes
C43 C44 H441 119.2 no
C45 C44 H441 120.8 no
C44 C45 C46 119.98(8) yes
C44 C45 H451 119.3 no
C46 C45 H451 120.7 no
C45 C46 C47 119.97(8) yes
C45 C46 O49 122.3(12) yes
C47 C46 O49 117.4(12) yes
C46 C47 C48 119.98(8) yes
C46 C47 H471 119.3 no
C48 C47 H471 120.7 no
C43 C48 C47 120.00(8) yes
C43 C48 H481 120.7 no
C47 C48 H481 119.3 no
C46 O49 C50 118.5(14) yes
O49 C50 C51 108.5(14) yes
O49 C50 H501 110.3 no
C51 C50 H501 108.1 no
O49 C50 H502 109.4 no
C51 C50 H502 111.1 no
H501 C50 H502 109.5 no
C50 C51 N52 109.8(11) yes
C50 C51 H511 111.7 no
N52 C51 H511 109.5 no
C50 C51 H512 107.7 no
N52 C51 H512 108.5 no
H511 C51 H512 109.5 no
C51 N52 C53 118.8(13) yes
C51 N52 H521 112.8 no
C53 N52 H521 128.4 no
C14 C53 N52 116.9(16) yes
C14 C53 O54 124.3(17) yes
N52 C53 O54 118.7(18) yes
N103 C102 H1021 107.8 no
N103 C102 H1022 109.9 no
H1021 C102 H1022 109.5 no
N103 C102 H1023 110.6 no
H1021 C102 H1023 109.5 no
H1022 C102 H1023 109.5 no
C102 N103 C104 118.1(8) yes
C102 N103 C108 121.9(8) yes
C104 N103 C108 119.98(8) yes
N103 C104 C105 119.97(8) yes
N103 C104 H1041 119.9 no
C105 C104 H1041 119.9 no
C104 C105 C106 119.93(8) yes
C104 C105 C109 114.0(9) yes
C106 C105 C109 126.0(9) yes
C105 C106 C107 119.92(8) yes
C105 C106 H1061 120.0 no
C107 C106 H1061 120.0 no
C106 C107 C108 119.91(8) yes
C106 C107 C129 124.1(9) yes
C108 C107 C129 115.8(9) yes
C107 C108 N103 119.96(8) yes
C107 C108 H1081 120.0 no
N103 C108 H1081 120.0 no
C105 C109 O110 121.0(10) yes
C105 C109 N111 112.9(15) yes
O110 C109 N111 125.9(15) yes
C109 N111 C112 120.7(12) yes
C109 N111 H1111 129.8 no
C112 N111 H1111 109.3 no
N111 C112 C113 112.4(14) yes
N111 C112 H1121 111.5 no
C113 C112 H1121 112.0 no
N111 C112 H1122 106.4 no
C113 C112 H1122 104.7 no
H1121 C112 H1122 109.5 no
C112 C113 O114 98.5(15) yes
C112 C113 H1131 117.1 no
O114 C113 H1131 114.5 no
C112 C113 H1132 105.9 no
O114 C113 H1132 110.7 no
H1131 C113 H1132 109.5 no
C113 O114 C115 114.8(16) yes
O114 C115 C116 114.8(14) yes
O114 C115 C120 125.1(14) yes
C116 C115 C120 119.97(8) yes
C115 C116 C117 119.96(8) yes
C115 C116 H1161 119.0 no
C117 C116 H1161 120.9 no
C116 C117 C118 119.96(8) yes
C116 C117 H1171 119.1 no
C118 C117 H1171 120.9 no
C117 C118 C119 119.97(8) yes
C117 C118 O121 111.6(14) yes
C119 C118 O121 128.3(14) yes
C118 C119 C120 119.96(8) yes
C118 C119 H1191 119.1 no
C120 C119 H1191 120.9 no
C115 C120 C119 119.97(8) yes
C115 C120 H1201 120.9 no
C119 C120 H1201 119.0 no
C118 O121 C122 114.8(15) yes
O121 C122 C123 105.0(14) yes
O121 C122 H1221 111.5 no
C123 C122 H1221 112.7 no
O121 C122 H1222 114.6 no
C123 C122 H1222 103.2 no
H1221 C122 H1222 109.5 no
C122 C123 O124 106.9(16) yes
C122 C123 H1231 103.0 no
O124 C123 H1231 109.4 no
C122 C123 H1232 110.7 no
O124 C123 H1232 116.5 no
H1231 C123 H1232 109.5 no
C123 O124 C125 109(2) yes
O124 C125 C126 109.50(9) yes
O124 C125 H1251 121.9 no
C126 C125 H1251 105.7 no
O124 C125 H1252 102.3 no
C126 C125 H1252 107.2 no
H1251 C125 H1252 109.5 no
C125 C126 C127 109.50(9) yes
C125 C126 H1261 114.2 no
C127 C126 H1261 101.3 no
C125 C126 H1262 104.1 no
C127 C126 H1262 118.7 no
H1261 C126 H1262 109.5 no
C126 C127 S128 109.49(9) yes
C126 C127 H1271 117.5 no
S128 C127 H1271 120.0 no
C126 C127 H1272 100.3 no
S128 C127 H1272 95.9 no
H1271 C127 H1272 109.5 no
C127 S128 H1281 130.8 no
C107 C129 O130 119.4(12) yes
C107 C129 N131 116.6(14) yes
O130 C129 N131 123.7(14) yes
C129 N131 C132 122.6(14) yes
C129 N131 H1311 129.1 no
C132 N131 H1311 107.3 no
N131 C132 C133 111.4(16) yes
N131 C132 H1321 110.9 no
C133 C132 H1321 112.9 no
N131 C132 H1322 107.4 no
C133 C132 H1322 104.5 no
H1321 C132 H1322 109.5 no
C132 C133 O134 106.3(14) yes
C132 C133 H1331 107.0 no
O134 C133 H1331 110.5 no
C132 C133 H1332 110.1 no
O134 C133 H1332 113.2 no
H1331 C133 H1332 109.5 no
C133 O134 C135 115.3(11) yes
O134 C135 C136 113.0(10) yes
O134 C135 C140 126.6(10) yes
C136 C135 C140 119.99(9) yes
C135 C136 C137 120.00(9) yes
C135 C136 H1361 120.8 no
C137 C136 H1361 119.2 no
C136 C137 C138 120.01(8) yes
C136 C137 H1371 120.8 no
C138 C137 H1371 119.2 no
C137 C138 C139 120.02(9) yes
C137 C138 O141 128.9(13) yes
C139 C138 O141 109.4(13) yes
C138 C139 C140 120.03(9) yes
C138 C139 H1391 120.8 no
C140 C139 H1391 119.2 no
C135 C140 C139 119.87(18) yes
C135 C140 H1401 119.3 no
C139 C140 H1401 120.8 no
C138 O141 C142 109.9(17) yes
O141 C142 C143 89.2(16) yes
O141 C142 H1421 103.5 no
C143 C142 H1421 115.9 no
O141 C142 H1422 118.9 no
C143 C142 H1422 118.0 no
H1421 C142 H1422 109.5 no
C142 C143 O144 121(2) yes
C142 C143 H1431 107.3 no
O144 C143 H1431 104.5 no
C142 C143 H1432 105.1 no
O144 C143 H1432 109.8 no
H1431 C143 H1432 109.5 no
C143 O144 C165 139(2) yes
O144 C145 C146 109.51(9) yes
O144 C145 H1451 116.7 no
C146 C145 H1451 109.3 no
O144 C145 H1452 112.4 no
C146 C145 H1452 97.8 no
H1451 C145 H1452 109.5 no
C145 C146 C147 109.51(9) yes
C145 C146 H1461 107.8 no
C147 C146 H1461 111.4 no
C145 C146 H1462 104.3 no
C147 C146 H1462 113.9 no
H1461 C146 H1462 109.5 no
C146 C147 S148 109.51(9) yes
C146 C147 H1471 99.4 no
S148 C147 H1471 95.7 no
C146 C147 H1472 111.6 no
S148 C147 H1472 126.6 no
H1471 C147 H1472 109.5 no
C147 S148 H1481 111.4 no
O144 C165 C166 109.50(9) yes
O144 C165 H1651 79.4 no
C166 C165 H1651 105.0 no
O144 C165 H1652 126.8 no
C166 C165 H1652 117.5 no
H1651 C165 H1652 109.5 no
C165 C166 C167 109.50(9) yes
C165 C166 H1661 106.8 no
C167 C166 H1661 86.9 no
C165 C166 H1662 117.3 no
C167 C166 H1662 121.7 no
H1661 C166 H1662 109.5 no
C166 C167 S168 109.50(9) yes
C166 C167 H1671 122.3 no
S168 C167 H1671 120.8 no
C166 C167 H1672 87.0 no
S168 C167 H1672 99.1 no
H1671 C167 H1672 109.5 no
C167 S168 H1681 129.3 no

loop_
_geom_bond_atom_site_label_1
_geom_bond_atom_site_label_2
_geom_bond_distance
_geom_bond_publ_flag
Fe1 C2 2.038(14) yes
Fe1 C3 1.97(2) yes
Fe1 C4 2.045(15) yes
Fe1 C5 2.014(14) yes
Fe1 C6 2.031(14) yes
Fe1 C7 2.022(19) yes
Fe1 C8 2.053(19) yes
Fe1 C9 1.95(2) yes
Fe1 C10 2.05(2) yes
Fe1 C11 2.02(2) yes
C2 C3 1.40(3) yes
C2 C6 1.36(3) yes
C2 H21 0.950 no
C3 C4 1.44(2) yes
C3 H31 0.950 no
C4 C5 1.38(3) yes
C4 H41 0.950 no
C5 C6 1.49(2) yes
C5 H51 0.950 no
C6 H61 0.950 no
C7 C8 1.403(14) yes
C7 C11 1.41(2) yes
C7 H71 0.950 no
C8 C9 1.40(2) yes
C8 H81 0.950 no
C9 C10 1.435(14) yes
C9 H91 0.950 no
C10 C11 1.439(13) yes
C10 H101 0.950 no
C11 C12 1.466(18) yes
C12 C13 1.390(7) yes
C12 C17 1.390(7) yes
C13 C14 1.392(7) yes
C13 H131 0.950 no
C14 C15 1.388(7) yes
C14 C53 1.53(2) yes
C15 C16 1.391(7) yes
C15 H151 0.950 no
C16 C17 1.391(7) yes
C16 C18 1.468(13) yes
C17 H171 0.950 no
C18 O19 1.230(12) yes
C18 N20 1.310(13) yes
N20 C21 1.456(14) yes
N20 H201 0.850 no
C21 C22 1.47(2) yes
C21 H211 0.950 no
C21 H212 0.950 no
C22 O23 1.433(18) yes
C22 H221 0.950 no
C22 H222 0.950 no
O23 C24 1.391(13) yes
C24 C25 1.387(7) yes
C24 C29 1.386(7) yes
C25 C26 1.386(7) yes
C25 H251 0.950 no
C26 C27 1.387(7) yes
C26 H261 0.950 no
C27 C28 1.387(7) yes
C27 O30 1.315(15) yes
C28 C29 1.386(7) yes
C28 H281 0.950 no
C29 H291 0.950 no
O30 C31 1.43(2) yes
C31 C32 1.47(3) yes
C31 H311 0.950 no
C31 H312 0.950 no
C32 O33 1.40(2) yes
C32 H321 0.950 no
C32 H322 0.950 no
O33 C34 1.33(2) yes
C34 C35 1.43(3) yes
C34 H341 0.950 no
C34 H342 0.950 no
C35 O36 1.42(2) yes
C35 H351 0.950 no
C35 H352 0.950 no
O36 C37 1.437(19) yes
C37 C38 1.51(3) yes
C37 H371 0.950 no
C37 H372 0.950 no
C38 O39 1.42(2) yes
C38 H381 0.950 no
C38 H382 0.950 no
O39 C40 1.42(2) yes
C40 C41 1.46(3) yes
C40 H401 0.950 no
C40 H402 0.950 no
C41 O42 1.50(2) yes
C41 H411 0.950 no
C41 H412 0.950 no
O42 C43 1.387(11) yes
C43 C44 1.385(7) yes
C43 C48 1.388(7) yes
C44 C45 1.384(7) yes
C44 H441 0.950 no
C45 C46 1.386(7) yes
C45 H451 0.950 no
C46 C47 1.387(7) yes
C46 O49 1.364(13) yes
C47 C48 1.383(7) yes
C47 H471 0.950 no
C48 H481 0.950 no
O49 C50 1.401(17) yes
C50 C51 1.507(19) yes
C50 H501 0.950 no
C50 H502 0.950 no
C51 N52 1.448(13) yes
C51 H511 0.950 no
C51 H512 0.950 no
N52 C53 1.334(15) yes
N52 H521 0.850 no
C53 O54 1.222(18) yes
C102 N103 1.470(16) yes
C102 H1021 0.950 no
C102 H1022 0.950 no
C102 H1023 0.950 no
N103 C104 1.384(6) yes
N103 C108 1.372(6) yes
C104 C105 1.387(6) yes
C104 H1041 0.950 no
C105 C106 1.381(6) yes
C105 C109 1.489(14) yes
C106 C107 1.378(6) yes
C106 H1061 0.950 no
C107 C108 1.397(6) yes
C107 C129 1.504(17) yes
C108 H1081 0.950 no
C109 O110 1.199(17) yes
C109 N111 1.341(13) yes
N111 C112 1.508(19) yes
N111 H1111 0.850 no
C112 C113 1.51(2) yes
C112 H1121 0.950 no
C112 H1122 0.950 no
C113 O114 1.376(16) yes
C113 H1131 0.950 no
C113 H1132 0.950 no
O114 C115 1.428(17) yes
C115 C116 1.388(7) yes
C115 C120 1.390(7) yes
C116 C117 1.388(7) yes
C116 H1161 0.950 no
C117 C118 1.388(7) yes
C117 H1171 0.950 no
C118 C119 1.389(7) yes
C118 O121 1.4498(9) yes
C119 C120 1.388(7) yes
C119 H1191 0.950 no
C120 H1201 0.950 no
O121 C122 1.4500(9) yes
C122 C123 1.5000(9) yes
C122 H1221 0.950 no
C122 H1222 0.950 no
C123 O124 1.4500(9) yes
C123 H1231 0.950 no
C123 H1232 0.950 no
O124 C125 1.4499(9) yes
C125 C126 1.5000(9) yes
C125 H1251 0.950 no
C125 H1252 0.950 no
C126 C127 1.5000(9) yes
C126 H1261 0.950 no
C126 H1262 0.950 no
C127 S128 1.789(8) yes
C127 H1271 0.950 no
C127 H1272 0.950 no
S128 H1281 1.350 no
C129 O130 1.232(12) yes
C129 N131 1.344(17) yes
N131 C132 1.462(18) yes
N131 H1311 0.850 no
C132 C133 1.53(2) yes
C132 H1321 0.950 no
C132 H1322 0.950 no
C133 O134 1.42(2) yes
C133 H1331 0.950 no
C133 H1332 0.950 no
O134 C135 1.403(12) yes
C135 C136 1.386(7) yes
C135 C140 1.396(7) yes
C136 C137 1.386(7) yes
C136 H1361 0.950 no
C137 C138 1.389(7) yes
C137 H1371 0.950 no
C138 C139 1.389(7) yes
C138 O141 1.4499(9) yes
C139 C140 1.382(7) yes
C139 H1391 0.950 no
C140 H1401 0.950 no
O141 C142 1.4500(9) yes
C142 C143 1.5000(9) yes
C142 H1421 0.950 no
C142 H1422 0.950 no
C143 O144 1.4499(9) yes
C143 H1431 0.950 no
C143 H1432 0.950 no
O144 C165 1.4500(9) yes
C145 C146 1.5001(9) yes
C145 H1451 0.950 no
C145 H1452 0.950 no
C146 C147 1.5000(9) yes
C146 H1461 0.950 no
C146 H1462 0.950 no
C147 S148 1.803(9) yes
C147 H1471 0.950 no
C147 H1472 0.950 no
S148 H1481 1.350 no
C165 C166 1.5000(9) yes
C165 H1651 0.950 no
C165 H1652 0.950 no
C166 C167 1.5000(9) yes
C166 H1661 0.950 no
C166 H1662 0.950 no
C167 S168 1.798(9) yes
C167 H1671 0.950 no
C167 H1672 0.950 no
S168 H1681 1.350 no

loop_
_geom_hbond_atom_site_label_D
_geom_hbond_atom_site_label_H
_geom_hbond_atom_site_label_A
_geom_hbond_site_symmetry_A
_geom_hbond_angle_DHA
_geom_hbond_distance_DH
_geom_hbond_distance_HA
_geom_hbond_distance_DA
_geom_hbond_publ_flag
C9 H91 O141 4_555 148 0.95 2.52 3.37(3) yes
C25 H251 O121 1_455 144 0.95 2.55 3.36(3) yes
C102 H1021 O130 2_566 149 0.95 2.53 3.38(3) yes
C102 H1022 O33 . 159 0.95 2.45 3.35(3) yes
C102 H1023 O39 . 169 0.95 2.40 3.34(3) yes
C108 H1081 O130 2_566 152 0.95 2.19 3.06(3) yes
C167 H1671 C9 1_554 130 0.95 2.43 3.13(3) yes
C167 H1671 C10 1_554 142 0.95 2.20 3.01(3) yes
C145 H1452 C166 . 129 0.95 1.19 1.93(3) yes
C166 H1452 C146 . 160 1.19 1.88 3.02(3) yes
C145 H1452 C167 . 152 0.95 2.28 3.15(3) yes
